data_4076278
loop_
_publ_author_name
'Canepa, Giuseppe'
'Brandt, Carsten D.'
'Werner, Helmut'

_publ_contact_author
;
        Prof. Dr. Helmut Werner
        Institut f\"ur Anorganische Chemie
        Universit\"at W\"urzburg
        Am Hubland
        D-97074 W\"urzburg
        Deutschland
;
_publ_section_title
;
 Mono- and Dinuclear Rhodium(I) and Rhodium(III) Complexes with the Bulky
 Phosphine 2,6-Me2C6H3CH2CH2PtBu2, Including the First Structurally
 Characterized Cis-Configurated Dicarbonyl Compound,cis-[RhCl(CO)2(PR3)]
;
_journal_issue 5
_journal_name_full Organometallics
_journal_page_first 1140
_journal_paper_doi 10.1021/om034348p
_journal_volume 23
_journal_year 2004
_chemical_formula_sum 'C40 H70 Cl2 P2 Rh2'
_chemical_formula_weight 889.62
_chemical_melting_point '_C (dec.)'
_chemical_name_systematic
; 
 ? 
;
_space_group_IT_number 2
_symmetry_cell_setting triclinic
_symmetry_Int_Tables_number 2
_symmetry_space_group_name_Hall '-P 1'
_symmetry_space_group_name_H-M 'P -1'
_atom_sites_solution_hydrogens geom
_atom_sites_solution_primary Patterson
_atom_sites_solution_secondary difmap
_audit_creation_method SHELXL-97
_cell_angle_alpha 94.76(3)
_cell_angle_beta 94.61(3)
_cell_angle_gamma 112.88(3)
_cell_formula_units_Z 2
_cell_length_a 8.5713(17)
_cell_length_b 8.5866(17)
_cell_length_c 30.745(6)
_cell_measurement_reflns_used 5000
_cell_measurement_temperature 173(2)
_cell_measurement_theta_max 25.00
_cell_measurement_theta_min 2.60
_cell_volume 2061.9(9)
_computing_cell_refinement 'IPDS (STOE)'
_computing_data_collection 'IPDS (STOE)'
_computing_data_reduction 'IPDS (STOE)'
_computing_molecular_graphics 'XSHELL in SHELXTL-97'
_computing_publication_material 'XSHELL in SHELXTL-97'
_computing_structure_refinement 'SHELXL-97 (Sheldrick, 1997)'
_computing_structure_solution 'SHELXS-97 (Sheldrick, 1990)'
_diffrn_ambient_temperature 173(2)
_diffrn_measured_fraction_theta_full 0.936
_diffrn_measured_fraction_theta_max 0.936
_diffrn_measurement_device_type 'IPDS (STOE)'
_diffrn_measurement_method 'IPDS (STOE)'
_diffrn_radiation_monochromator graphite
_diffrn_radiation_source 'fine-focus sealed tube'
_diffrn_radiation_type MoK\a
_diffrn_radiation_wavelength 0.71073
_diffrn_reflns_av_R_equivalents 0.0000
_diffrn_reflns_av_sigmaI/netI 0.0227
_diffrn_reflns_limit_h_max 10
_diffrn_reflns_limit_h_min -10
_diffrn_reflns_limit_k_max 10
_diffrn_reflns_limit_k_min -10
_diffrn_reflns_limit_l_max 36
_diffrn_reflns_limit_l_min 0
_diffrn_reflns_number 6781
_diffrn_reflns_theta_full 25.00
_diffrn_reflns_theta_max 25.00
_diffrn_reflns_theta_min 2.60
_diffrn_standards_decay_% 0
_diffrn_standards_interval_count 0
_diffrn_standards_number 0
_exptl_absorpt_coefficient_mu 1.034
_exptl_crystal_colour yellow
_exptl_crystal_density_diffrn 1.433
_exptl_crystal_density_method 'not measured'
_exptl_crystal_description prism
_exptl_crystal_F_000 928
_exptl_crystal_size_max 0.3
_exptl_crystal_size_mid 0.25
_exptl_crystal_size_min 0.2
_refine_diff_density_max 2.000
_refine_diff_density_min -1.529
_refine_diff_density_rms 0.142
_refine_ls_extinction_method none
_refine_ls_goodness_of_fit_ref 1.162
_refine_ls_hydrogen_treatment mixed
_refine_ls_matrix_type full
_refine_ls_number_parameters 455
_refine_ls_number_reflns 6781
_refine_ls_number_restraints 8
_refine_ls_restrained_S_all 1.162
_refine_ls_R_factor_all 0.0587
_refine_ls_R_factor_gt 0.0534
_refine_ls_shift/su_max 0.001
_refine_ls_shift/su_mean 0.000
_refine_ls_structure_factor_coef Fsqd
_refine_ls_weighting_details 'calc w=1/[\s^2^(Fo^2^)+(0.0769P)^2^+6.5760P] where P=(Fo^2^+2Fc^2^)/3'
_refine_ls_weighting_scheme calc
_refine_ls_wR_factor_gt 0.1394
_refine_ls_wR_factor_ref 0.1420
_reflns_number_gt 5948
_reflns_number_total 6781
_reflns_threshold_expression >2sigma(I)
_cod_data_source_file om034348p.cif
_cod_data_source_block gc3cbm
_cod_original_cell_volume 2061.8(7)
_cod_original_sg_symbol_H-M 'P 1 -1 1'
_cod_database_code 4076278

loop_
_symmetry_equiv_pos_as_xyz
'x, y, z'
'-x, -y, -z'

loop_
_atom_site_label
_atom_site_type_symbol
_atom_site_fract_x
_atom_site_fract_y
_atom_site_fract_z
_atom_site_U_iso_or_equiv
_atom_site_adp_type
_atom_site_occupancy
_atom_site_symmetry_multiplicity
_atom_site_calc_flag
_atom_site_refinement_flags
Rh1 Rh 0.91243(5) 0.07526(5) 0.304014(11) 0.02093(14) Uani 1 1 d .
Rh2 Rh 0.92517(5) 0.08795(5) 0.195978(11) 0.02150(14) Uani 1 1 d .
P1 P 0.68948(17) -0.04101(17) 0.34258(4) 0.0198(3) Uani 1 1 d .
P2 P 1.04112(16) 0.31096(17) 0.15734(4) 0.0209(3) Uani 1 1 d .
Cl1 Cl 0.80928(18) -0.14007(17) 0.24115(4) 0.0292(3) Uani 1 1 d .
Cl2 Cl 1.14063(16) 0.19132(19) 0.25882(4) 0.0294(3) Uani 1 1 d .
C1 C 1.0033(8) 0.3175(8) 0.34113(18) 0.0317(12) Uani 1 1 d D
H1A H 0.923(7) 0.347(9) 0.3574(19) 0.038 Uiso 1 1 d D
H1B H 1.057(8) 0.402(6) 0.3216(18) 0.038 Uiso 1 1 d D
C2 C 1.0885(7) 0.2210(8) 0.35859(18) 0.0325(13) Uani 1 1 d D
H2A H 1.200(4) 0.243(9) 0.348(2) 0.039 Uiso 1 1 d D
H2B H 1.068(8) 0.172(8) 0.3864(12) 0.039 Uiso 1 1 d D
C3 C 0.7794(8) -0.0874(8) 0.14131(17) 0.0320(12) Uani 1 1 d D
H3A H 0.825(8) -0.062(9) 0.1133(12) 0.038 Uiso 1 1 d D
H3B H 0.777(9) -0.198(4) 0.147(2) 0.038 Uiso 1 1 d D
C4 C 0.6832(7) -0.0028(8) 0.15882(18) 0.0304(12) Uani 1 1 d D
H4A H 0.657(9) 0.078(7) 0.1424(18) 0.036 Uiso 1 1 d D
H4B H 0.602(6) -0.071(7) 0.1776(18) 0.036 Uiso 1 1 d D
C5 C 0.6293(7) -0.2768(7) 0.34547(16) 0.0263(11) Uani 1 1 d .
C6 C 0.5228(8) -0.3855(7) 0.30314(18) 0.0310(12) Uani 1 1 d .
H6A H 0.5799 -0.3410 0.2778 0.046 Uiso 1 1 calc R
H6B H 0.4098 -0.3815 0.3008 0.046 Uiso 1 1 calc R
H6C H 0.5106 -0.5035 0.3038 0.046 Uiso 1 1 calc R
C7 C 0.7986(8) -0.3016(8) 0.3512(2) 0.0353(13) Uani 1 1 d .
H7A H 0.7746 -0.4206 0.3550 0.053 Uiso 1 1 calc R
H7B H 0.8716 -0.2271 0.3771 0.053 Uiso 1 1 calc R
H7C H 0.8571 -0.2729 0.3250 0.053 Uiso 1 1 calc R
C8 C 0.5311(9) -0.3444(8) 0.38420(19) 0.0373(14) Uani 1 1 d .
H8A H 0.4232 -0.3295 0.3814 0.056 Uiso 1 1 calc R
H8B H 0.5998 -0.2813 0.4119 0.056 Uiso 1 1 calc R
H8C H 0.5075 -0.4657 0.3840 0.056 Uiso 1 1 calc R
C9 C 0.4976(7) -0.0023(7) 0.31962(16) 0.0244(11) Uani 1 1 d .
C10 C 0.3295(7) -0.1034(8) 0.33748(18) 0.0320(12) Uani 1 1 d .
H10A H 0.2447 -0.0575 0.3290 0.048 Uiso 1 1 calc R
H10B H 0.3494 -0.0936 0.3696 0.048 Uiso 1 1 calc R
H10C H 0.2872 -0.2235 0.3252 0.048 Uiso 1 1 calc R
C11 C 0.5431(8) 0.1909(7) 0.33106(18) 0.0300(12) Uani 1 1 d .
H11A H 0.4515 0.2193 0.3176 0.045 Uiso 1 1 calc R
H11B H 0.6501 0.2562 0.3198 0.045 Uiso 1 1 calc R
H11C H 0.5565 0.2192 0.3631 0.045 Uiso 1 1 calc R
C12 C 0.4710(8) -0.0383(8) 0.26913(16) 0.0297(12) Uani 1 1 d .
H12A H 0.4593 -0.1550 0.2602 0.044 Uiso 1 1 calc R
H12B H 0.5694 0.0421 0.2572 0.044 Uiso 1 1 calc R
H12C H 0.3674 -0.0250 0.2577 0.044 Uiso 1 1 calc R
C13 C 0.7439(7) 0.0523(7) 0.40185(15) 0.0234(10) Uani 1 1 d .
H13A H 0.8188 0.0013 0.4153 0.028 Uiso 1 1 calc R
H13B H 0.8159 0.1747 0.4021 0.028 Uiso 1 1 calc R
C14 C 0.6124(7) 0.0435(7) 0.43444(16) 0.0259(11) Uani 1 1 d .
H14A H 0.5341 0.0939 0.4227 0.031 Uiso 1 1 calc R
H14B H 0.5435 -0.0770 0.4377 0.031 Uiso 1 1 calc R
C15 C 0.7034(7) 0.1398(7) 0.47920(17) 0.0285(12) Uani 1 1 d .
C16 C 0.7335(8) 0.3115(8) 0.48962(18) 0.0323(12) Uani 1 1 d .
C17 C 0.8142(9) 0.3964(8) 0.5313(2) 0.0390(14) Uani 1 1 d .
H17 H 0.8327 0.5124 0.5386 0.047 Uiso 1 1 calc R
C18 C 0.8672(8) 0.3121(8) 0.56187(18) 0.0367(14) Uani 1 1 d .
H18 H 0.9209 0.3698 0.5902 0.044 Uiso 1 1 calc R
C19 C 0.8424(8) 0.1460(8) 0.55129(18) 0.0355(13) Uani 1 1 d .
H19 H 0.8810 0.0899 0.5724 0.043 Uiso 1 1 calc R
C20 C 0.7620(7) 0.0571(8) 0.51045(17) 0.0297(12) Uani 1 1 d .
C21 C 0.7388(9) -0.1269(8) 0.50158(19) 0.0360(13) Uani 1 1 d .
H21A H 0.8026 -0.1396 0.4774 0.054 Uiso 1 1 calc R
H21B H 0.6174 -0.1991 0.4935 0.054 Uiso 1 1 calc R
H21C H 0.7813 -0.1613 0.5281 0.054 Uiso 1 1 calc R
C22 C 0.6800(10) 0.4086(9) 0.4568(2) 0.0451(16) Uani 1 1 d .
H22A H 0.7319 0.4026 0.4298 0.068 Uiso 1 1 calc R
H22B H 0.7178 0.5280 0.4694 0.068 Uiso 1 1 calc R
H22C H 0.5554 0.3583 0.4500 0.068 Uiso 1 1 calc R
C23 C 1.2767(7) 0.3704(8) 0.15463(17) 0.0291(12) Uani 1 1 d .
C24 C 1.3867(7) 0.4768(8) 0.19676(18) 0.0312(12) Uani 1 1 d .
H24A H 1.3438 0.4191 0.2222 0.047 Uiso 1 1 calc R
H24B H 1.3815 0.5892 0.1995 0.047 Uiso 1 1 calc R
H24C H 1.5051 0.4902 0.1956 0.047 Uiso 1 1 calc R
C25 C 1.3027(7) 0.2024(8) 0.14870(19) 0.0356(14) Uani 1 1 d .
H25A H 1.4234 0.2276 0.1466 0.053 Uiso 1 1 calc R
H25B H 1.2338 0.1325 0.1217 0.053 Uiso 1 1 calc R
H25C H 1.2674 0.1403 0.1740 0.053 Uiso 1 1 calc R
C26 C 1.3449(7) 0.4702(9) 0.11578(18) 0.0356(13) Uani 1 1 d .
H26A H 1.4666 0.4947 0.1160 0.053 Uiso 1 1 calc R
H26B H 1.3289 0.5774 0.1187 0.053 Uiso 1 1 calc R
H26C H 1.2823 0.4016 0.0880 0.053 Uiso 1 1 calc R
C27 C 1.0013(7) 0.5019(7) 0.18013(16) 0.0252(11) Uani 1 1 d .
C28 C 1.1045(8) 0.6705(7) 0.16238(19) 0.0342(13) Uani 1 1 d .
H28A H 1.0863 0.6535 0.1302 0.051 Uiso 1 1 calc R
H28B H 1.2262 0.7061 0.1724 0.051 Uiso 1 1 calc R
H28C H 1.0666 0.7588 0.1733 0.051 Uiso 1 1 calc R
C29 C 0.8103(7) 0.4594(8) 0.16920(18) 0.0309(12) Uani 1 1 d .
H29A H 0.7821 0.5479 0.1845 0.046 Uiso 1 1 calc R
H29B H 0.7440 0.3490 0.1787 0.046 Uiso 1 1 calc R
H29C H 0.7830 0.4541 0.1374 0.046 Uiso 1 1 calc R
C30 C 1.0383(8) 0.5291(8) 0.23070(17) 0.0309(12) Uani 1 1 d .
H30A H 1.0213 0.6304 0.2422 0.046 Uiso 1 1 calc R
H30B H 1.1565 0.5448 0.2394 0.046 Uiso 1 1 calc R
H30C H 0.9607 0.4293 0.2427 0.046 Uiso 1 1 calc R
C31 C 0.9478(7) 0.2561(7) 0.09809(16) 0.0248(11) Uani 1 1 d .
H31A H 0.9990 0.1815 0.0846 0.030 Uiso 1 1 calc R
H31B H 0.8251 0.1840 0.0979 0.030 Uiso 1 1 calc R
C32 C 0.9563(7) 0.3873(7) 0.06555(16) 0.0289(12) Uani 1 1 d .
H32A H 0.9053 0.4650 0.0773 0.035 Uiso 1 1 calc R
H32B H 1.0770 0.4564 0.0623 0.035 Uiso 1 1 calc R
C33 C 0.8604(7) 0.2960(7) 0.02083(16) 0.0277(11) Uani 1 1 d .
C34 C 0.9435(8) 0.2381(8) -0.01061(17) 0.0312(12) Uani 1 1 d .
C35 C 0.8542(8) 0.1575(8) -0.05154(18) 0.0350(13) Uani 1 1 d .
H35 H 0.9098 0.1183 -0.0727 0.042 Uiso 1 1 calc R
C36 C 0.6877(9) 0.1339(9) -0.06182(19) 0.0400(15) Uani 1 1 d .
H36 H 0.6300 0.0819 -0.0903 0.048 Uiso 1 1 calc R
C37 C 0.6037(8) 0.1848(9) -0.0313(2) 0.0406(15) Uani 1 1 d .
H37 H 0.4870 0.1647 -0.0384 0.049 Uiso 1 1 calc R
C38 C 0.6895(8) 0.2673(9) 0.01088(19) 0.0357(13) Uani 1 1 d .
C39 C 0.5904(9) 0.3190(11) 0.0429(2) 0.0486(17) Uani 1 1 d .
H39A H 0.5915 0.2635 0.0695 0.073 Uiso 1 1 calc R
H39B H 0.4724 0.2844 0.0295 0.073 Uiso 1 1 calc R
H39C H 0.6425 0.4429 0.0508 0.073 Uiso 1 1 calc R
C40 C 1.1267(8) 0.2610(9) -0.00176(19) 0.0395(14) Uani 1 1 d .
H40A H 1.1622 0.2212 -0.0285 0.059 Uiso 1 1 calc R
H40B H 1.1385 0.1949 0.0218 0.059 Uiso 1 1 calc R
H40C H 1.1987 0.3818 0.0072 0.059 Uiso 1 1 calc R

loop_
_atom_site_aniso_label
_atom_site_aniso_U_11
_atom_site_aniso_U_22
_atom_site_aniso_U_33
_atom_site_aniso_U_23
_atom_site_aniso_U_13
_atom_site_aniso_U_12
Rh1 0.0233(2) 0.0203(3) 0.0159(2) -0.00032(14) -0.00009(15) 0.00613(19)
Rh2 0.0241(2) 0.0212(2) 0.0159(2) 0.00011(14) -0.00059(15) 0.00642(19)
P1 0.0235(6) 0.0173(7) 0.0159(6) 0.0005(4) -0.0013(5) 0.0062(6)
P2 0.0216(6) 0.0216(7) 0.0161(6) -0.0004(5) 0.0004(5) 0.0061(6)
Cl1 0.0424(7) 0.0210(7) 0.0189(6) -0.0006(4) 0.0039(5) 0.0075(6)
Cl2 0.0228(6) 0.0400(8) 0.0209(6) 0.0047(5) -0.0001(5) 0.0081(6)
C1 0.031(3) 0.022(3) 0.029(3) -0.004(2) 0.004(2) -0.003(3)
C2 0.024(3) 0.040(4) 0.024(3) -0.005(2) -0.005(2) 0.006(3)
C3 0.039(3) 0.028(3) 0.020(2) -0.004(2) -0.006(2) 0.006(3)
C4 0.024(3) 0.035(3) 0.025(3) 0.002(2) -0.007(2) 0.007(3)
C5 0.033(3) 0.016(3) 0.023(2) 0.0019(19) -0.005(2) 0.004(2)
C6 0.037(3) 0.020(3) 0.028(3) 0.002(2) -0.004(2) 0.004(3)
C7 0.040(3) 0.028(3) 0.037(3) 0.003(2) -0.008(2) 0.015(3)
C8 0.052(4) 0.023(3) 0.029(3) 0.008(2) 0.000(3) 0.006(3)
C9 0.025(3) 0.025(3) 0.021(2) 0.0038(19) -0.0006(19) 0.009(2)
C10 0.023(3) 0.042(4) 0.030(3) 0.005(2) -0.001(2) 0.014(3)
C11 0.036(3) 0.028(3) 0.028(3) 0.004(2) 0.001(2) 0.016(3)
C12 0.036(3) 0.031(3) 0.021(3) 0.001(2) -0.005(2) 0.014(3)
C13 0.023(2) 0.023(3) 0.019(2) 0.0005(19) -0.0021(19) 0.005(2)
C14 0.027(3) 0.028(3) 0.020(2) 0.004(2) 0.002(2) 0.009(3)
C15 0.029(3) 0.029(3) 0.022(3) 0.001(2) 0.006(2) 0.005(3)
C16 0.033(3) 0.033(3) 0.027(3) 0.002(2) 0.003(2) 0.010(3)
C17 0.046(4) 0.028(4) 0.036(3) -0.006(2) 0.003(3) 0.009(3)
C18 0.040(3) 0.041(4) 0.022(3) -0.005(2) -0.003(2) 0.011(3)
C19 0.039(3) 0.042(4) 0.025(3) 0.005(2) 0.001(2) 0.016(3)
C20 0.028(3) 0.037(4) 0.021(3) 0.004(2) 0.003(2) 0.011(3)
C21 0.046(4) 0.037(4) 0.028(3) 0.006(2) 0.000(2) 0.020(3)
C22 0.066(5) 0.034(4) 0.033(3) 0.001(3) -0.001(3) 0.019(4)
C23 0.022(3) 0.036(3) 0.024(3) -0.003(2) 0.003(2) 0.007(3)
C24 0.021(3) 0.035(4) 0.029(3) -0.005(2) 0.000(2) 0.003(3)
C25 0.025(3) 0.048(4) 0.034(3) -0.009(3) 0.002(2) 0.017(3)
C26 0.028(3) 0.045(4) 0.025(3) 0.000(2) 0.006(2) 0.005(3)
C27 0.028(3) 0.026(3) 0.020(2) -0.0021(19) 0.0024(19) 0.010(2)
C28 0.044(3) 0.023(3) 0.032(3) 0.002(2) 0.006(2) 0.011(3)
C29 0.031(3) 0.034(3) 0.033(3) 0.001(2) 0.004(2) 0.019(3)
C30 0.038(3) 0.033(3) 0.021(3) -0.003(2) 0.002(2) 0.015(3)
C31 0.029(3) 0.022(3) 0.017(2) 0.0001(19) 0.0006(19) 0.005(2)
C32 0.032(3) 0.025(3) 0.021(2) 0.001(2) -0.001(2) 0.004(3)
C33 0.030(3) 0.026(3) 0.019(2) 0.006(2) -0.002(2) 0.002(3)
C34 0.040(3) 0.029(3) 0.021(3) 0.006(2) 0.004(2) 0.008(3)
C35 0.046(4) 0.033(4) 0.024(3) 0.001(2) 0.001(2) 0.014(3)
C36 0.047(4) 0.039(4) 0.023(3) -0.002(2) -0.007(2) 0.009(3)
C37 0.031(3) 0.045(4) 0.035(3) 0.002(3) -0.008(2) 0.007(3)
C38 0.038(3) 0.040(4) 0.027(3) 0.007(2) 0.004(2) 0.012(3)
C39 0.034(3) 0.067(5) 0.041(4) 0.001(3) 0.002(3) 0.018(4)
C40 0.042(3) 0.046(4) 0.031(3) 0.003(3) 0.007(2) 0.018(3)

loop_
_atom_type_symbol
_atom_type_description
_atom_type_scat_dispersion_real
_atom_type_scat_dispersion_imag
_atom_type_scat_source
C C 0.0033 0.0016 'International Tables Vol C Tables 4.2.6.8 and 6.1.1.4'
H H 0.0000 0.0000 'International Tables Vol C Tables 4.2.6.8 and 6.1.1.4'
P P 0.1023 0.0942 'International Tables Vol C Tables 4.2.6.8 and 6.1.1.4'
Cl Cl 0.1484 0.1585 'International Tables Vol C Tables 4.2.6.8 and 6.1.1.4'
Rh Rh -1.1178 0.9187 'International Tables Vol C Tables 4.2.6.8 and 6.1.1.4'

loop_
_geom_angle_atom_site_label_1
_geom_angle_atom_site_label_2
_geom_angle_atom_site_label_3
_geom_angle
C2 Rh1 C1 39.1(2)
C2 Rh1 P1 96.00(17)
C1 Rh1 P1 94.50(17)
C2 Rh1 Cl1 154.18(17)
C1 Rh1 Cl1 159.59(17)
P1 Rh1 Cl1 96.99(6)
C2 Rh1 Cl2 87.30(17)
C1 Rh1 Cl2 87.97(17)
P1 Rh1 Cl2 176.70(4)
Cl1 Rh1 Cl2 80.01(6)
C4 Rh2 C3 38.9(2)
C4 Rh2 P2 94.24(17)
C3 Rh2 P2 95.80(17)
C4 Rh2 Cl2 159.72(16)
C3 Rh2 Cl2 154.35(17)
P2 Rh2 Cl2 97.10(6)
C4 Rh2 Cl1 88.16(17)
C3 Rh2 Cl1 87.44(17)
P2 Rh2 Cl1 176.75(5)
Cl2 Rh2 Cl1 79.98(6)
C13 P1 C9 107.6(2)
C13 P1 C5 103.0(2)
C9 P1 C5 110.4(3)
C13 P1 Rh1 111.47(18)
C9 P1 Rh1 111.02(17)
C5 P1 Rh1 112.97(18)
C31 P2 C27 107.4(2)
C31 P2 C23 103.2(2)
C27 P2 C23 110.7(3)
C31 P2 Rh2 111.47(18)
C27 P2 Rh2 111.16(17)
C23 P2 Rh2 112.54(19)
Rh1 Cl1 Rh2 87.35(5)
Rh2 Cl2 Rh1 87.39(5)
C2 C1 Rh1 70.4(3)
C1 C2 Rh1 70.5(3)
C4 C3 Rh2 70.5(3)
C3 C4 Rh2 70.6(3)
C6 C5 C8 107.9(5)
C6 C5 C7 108.4(5)
C8 C5 C7 107.9(4)
C6 C5 P1 111.8(4)
C8 C5 P1 114.2(4)
C7 C5 P1 106.4(4)
C10 C9 C12 109.1(4)
C10 C9 C11 109.0(4)
C12 C9 C11 106.5(4)
C10 C9 P1 115.4(4)
C12 C9 P1 110.2(4)
C11 C9 P1 106.4(4)
C14 C13 P1 125.2(4)
C15 C14 C13 110.4(4)
C16 C15 C20 119.0(5)
C16 C15 C14 120.8(5)
C20 C15 C14 120.1(5)
C15 C16 C17 119.8(5)
C15 C16 C22 121.4(5)
C17 C16 C22 118.8(6)
C18 C17 C16 120.3(6)
C19 C18 C17 119.9(5)
C18 C19 C20 121.5(6)
C19 C20 C15 119.4(6)
C19 C20 C21 118.0(5)
C15 C20 C21 122.6(5)
C24 C23 C25 108.2(5)
C24 C23 C26 107.4(5)
C25 C23 C26 107.9(5)
C24 C23 P2 112.5(4)
C25 C23 P2 106.9(4)
C26 C23 P2 113.8(4)
C29 C27 C30 106.4(4)
C29 C27 C28 109.0(5)
C30 C27 C28 108.6(5)
C29 C27 P2 107.5(4)
C30 C27 P2 109.9(4)
C28 C27 P2 115.1(4)
C32 C31 P2 125.2(4)
C33 C32 C31 110.3(5)
C38 C33 C34 119.5(5)
C38 C33 C32 120.1(5)
C34 C33 C32 120.4(5)
C35 C34 C33 119.4(5)
C35 C34 C40 118.2(5)
C33 C34 C40 122.5(5)
C36 C35 C34 121.1(6)
C35 C36 C37 120.3(5)
C36 C37 C38 120.5(6)
C33 C38 C37 119.1(5)
C33 C38 C39 122.9(5)
C37 C38 C39 118.0(6)

loop_
_geom_bond_atom_site_label_1
_geom_bond_atom_site_label_2
_geom_bond_distance
Rh1 C2 2.106(5)
Rh1 C1 2.107(6)
Rh1 P1 2.2653(16)
Rh1 Cl1 2.4077(16)
Rh1 Cl2 2.4293(15)
Rh2 C4 2.104(5)
Rh2 C3 2.105(5)
Rh2 P2 2.2701(16)
Rh2 Cl2 2.4078(16)
Rh2 Cl1 2.4310(16)
P1 C13 1.874(5)
P1 C9 1.895(5)
P1 C5 1.897(5)
P2 C31 1.874(5)
P2 C27 1.891(5)
P2 C23 1.892(5)
C1 C2 1.410(9)
C3 C4 1.403(9)
C5 C6 1.531(7)
C5 C8 1.537(8)
C5 C7 1.545(8)
C9 C10 1.538(8)
C9 C12 1.538(7)
C9 C11 1.551(8)
C13 C14 1.552(7)
C14 C15 1.524(7)
C15 C16 1.399(8)
C15 C20 1.411(8)
C16 C17 1.400(8)
C16 C22 1.511(8)
C17 C18 1.384(9)
C18 C19 1.364(9)
C19 C20 1.388(8)
C20 C21 1.512(8)
C23 C24 1.529(7)
C23 C25 1.541(8)
C23 C26 1.548(8)
C27 C29 1.533(7)
C27 C30 1.541(7)
C27 C28 1.546(8)
C31 C32 1.552(7)
C32 C33 1.523(7)
C33 C38 1.391(8)
C33 C34 1.412(8)
C34 C35 1.392(8)
C34 C40 1.503(9)
C35 C36 1.367(9)
C36 C37 1.369(9)
C37 C38 1.420(8)
C38 C39 1.499(9)

loop_
_geom_torsion_atom_site_label_1
_geom_torsion_atom_site_label_2
_geom_torsion_atom_site_label_3
_geom_torsion_atom_site_label_4
_geom_torsion
C2 Rh1 P1 C13 5.8(3)
C1 Rh1 P1 C13 -33.5(2)
Cl1 Rh1 P1 C13 163.42(18)
Cl2 Rh1 P1 C13 -171.9(8)
C2 Rh1 P1 C9 125.7(3)
C1 Rh1 P1 C9 86.4(2)
Cl1 Rh1 P1 C9 -76.69(19)
Cl2 Rh1 P1 C9 -52.0(9)
C2 Rh1 P1 C5 -109.6(2)
C1 Rh1 P1 C5 -148.9(2)
Cl1 Rh1 P1 C5 48.00(18)
Cl2 Rh1 P1 C5 72.6(9)
C4 Rh2 P2 C31 -33.5(2)
C3 Rh2 P2 C31 5.6(3)
Cl2 Rh2 P2 C31 163.38(19)
Cl1 Rh2 P2 C31 -171.0(8)
C4 Rh2 P2 C27 86.3(2)
C3 Rh2 P2 C27 125.3(2)
Cl2 Rh2 P2 C27 -76.89(18)
Cl1 Rh2 P2 C27 -51.3(9)
C4 Rh2 P2 C23 -148.9(2)
C3 Rh2 P2 C23 -109.8(2)
Cl2 Rh2 P2 C23 47.94(19)
Cl1 Rh2 P2 C23 73.5(9)
C2 Rh1 Cl1 Rh2 -98.3(4)
C1 Rh1 Cl1 Rh2 18.3(5)
P1 Rh1 Cl1 Rh2 142.06(5)
Cl2 Rh1 Cl1 Rh2 -36.54(5)
C4 Rh2 Cl1 Rh1 -126.55(17)
C3 Rh2 Cl1 Rh1 -165.52(17)
P2 Rh2 Cl1 Rh1 11.1(9)
Cl2 Rh2 Cl1 Rh1 36.93(5)
C4 Rh2 Cl2 Rh1 18.5(5)
C3 Rh2 Cl2 Rh1 -98.3(4)
P2 Rh2 Cl2 Rh1 142.03(5)
Cl1 Rh2 Cl2 Rh1 -36.54(5)
C2 Rh1 Cl2 Rh2 -165.63(18)
C1 Rh1 Cl2 Rh2 -126.48(17)
P1 Rh1 Cl2 Rh2 12.1(8)
Cl1 Rh1 Cl2 Rh2 36.95(5)
P1 Rh1 C1 C2 94.0(3)
Cl1 Rh1 C1 C2 -141.9(4)
Cl2 Rh1 C1 C2 -88.2(3)
P1 Rh1 C2 C1 -89.8(3)
Cl1 Rh1 C2 C1 150.4(3)
Cl2 Rh1 C2 C1 90.1(3)
P2 Rh2 C3 C4 -89.6(3)
Cl2 Rh2 C3 C4 150.5(3)
Cl1 Rh2 C3 C4 90.2(3)
P2 Rh2 C4 C3 94.0(3)
Cl2 Rh2 C4 C3 -142.1(4)
Cl1 Rh2 C4 C3 -88.2(3)
C13 P1 C5 C6 160.2(4)
C9 P1 C5 C6 45.6(5)
Rh1 P1 C5 C6 -79.4(4)
C13 P1 C5 C8 37.4(5)
C9 P1 C5 C8 -77.2(4)
Rh1 P1 C5 C8 157.7(4)
C13 P1 C5 C7 -81.6(4)
C9 P1 C5 C7 163.8(3)
Rh1 P1 C5 C7 38.8(4)
C13 P1 C9 C10 -68.8(4)
C5 P1 C9 C10 42.9(5)
Rh1 P1 C9 C10 169.0(3)
C13 P1 C9 C12 167.2(4)
C5 P1 C9 C12 -81.2(4)
Rh1 P1 C9 C12 45.0(4)
C13 P1 C9 C11 52.1(4)
C5 P1 C9 C11 163.8(3)
Rh1 P1 C9 C11 -70.1(3)
C9 P1 C13 C14 39.5(5)
C5 P1 C13 C14 -77.2(5)
Rh1 P1 C13 C14 161.4(4)
P1 C13 C14 C15 -177.6(4)
C13 C14 C15 C16 92.4(6)
C13 C14 C15 C20 -86.2(6)
C20 C15 C16 C17 -2.7(9)
C14 C15 C16 C17 178.7(5)
C20 C15 C16 C22 177.6(6)
C14 C15 C16 C22 -1.1(9)
C15 C16 C17 C18 1.2(9)
C22 C16 C17 C18 -179.0(6)
C16 C17 C18 C19 0.7(10)
C17 C18 C19 C20 -1.1(10)
C18 C19 C20 C15 -0.4(9)
C18 C19 C20 C21 -179.6(6)
C16 C15 C20 C19 2.3(8)
C14 C15 C20 C19 -179.0(5)
C16 C15 C20 C21 -178.5(5)
C14 C15 C20 C21 0.1(8)
C31 P2 C23 C24 160.3(4)
C27 P2 C23 C24 45.7(5)
Rh2 P2 C23 C24 -79.4(4)
C31 P2 C23 C25 -81.2(4)
C27 P2 C23 C25 164.2(3)
Rh2 P2 C23 C25 39.1(4)
C31 P2 C23 C26 37.9(5)
C27 P2 C23 C26 -76.7(4)
Rh2 P2 C23 C26 158.2(4)
C31 P2 C27 C29 52.1(4)
C23 P2 C27 C29 164.1(4)
Rh2 P2 C27 C29 -70.1(4)
C31 P2 C27 C30 167.4(4)
C23 P2 C27 C30 -80.6(4)
Rh2 P2 C27 C30 45.3(4)
C31 P2 C27 C28 -69.5(4)
C23 P2 C27 C28 42.5(5)
Rh2 P2 C27 C28 168.3(3)
C27 P2 C31 C32 39.6(5)
C23 P2 C31 C32 -77.5(5)
Rh2 P2 C31 C32 161.5(4)
P2 C31 C32 C33 -177.7(4)
C31 C32 C33 C38 92.8(6)
C31 C32 C33 C34 -86.4(6)
C38 C33 C34 C35 1.8(9)
C32 C33 C34 C35 -178.9(5)
C38 C33 C34 C40 -178.6(6)
C32 C33 C34 C40 0.7(9)
C33 C34 C35 C36 0.2(9)
C40 C34 C35 C36 -179.5(6)
C34 C35 C36 C37 -2.0(10)
C35 C36 C37 C38 1.9(10)
C34 C33 C38 C37 -1.9(9)
C32 C33 C38 C37 178.8(6)
C34 C33 C38 C39 177.8(6)
C32 C33 C38 C39 -1.5(10)
C36 C37 C38 C33 0.1(10)
C36 C37 C38 C39 -179.6(6)
